data_7038328
loop_
_publ_author_name
'Ma, Zhen'
'Zhang, Bian'
'Guedes da Silva, M F\'atima C'
'Silva, Joana'
'Mendo, Ana Soraia'
'Baptista, Pedro Viana'
'Fernandes, Alexandra R.'
'Pombeiro, Armando J. L.'

_publ_section_title
;
 Synthesis, characterization, thermal properties and antiproliferative
 potential of copper(ii) 4'-phenyl-terpyridine compounds.
;
_journal_issue 12
_journal_name_full 'Dalton transactions (Cambridge, England : 2003)'
_journal_page_first 5339
_journal_page_last 5355
_journal_paper_doi 10.1039/c5dt02744f
_journal_volume 45
_journal_year 2016
_chemical_formula_moiety 'C28 H26 Cu N3 O5 S, C7 H7 O3 S'
_chemical_formula_sum 'C35 H33 Cu N3 O8 S2'
_chemical_formula_weight 751.07
_chemical_name_systematic
;
 ?
;
_space_group_crystal_system monoclinic
_space_group_IT_number 14
_space_group_name_Hall '-P 2ybc'
_space_group_name_H-M_alt 'P 1 21/c 1'
_symmetry_space_group_name_Hall '-P 2ybc'
_symmetry_space_group_name_H-M 'P 1 21/c 1'
_atom_sites_solution_hydrogens mixed
_audit_creation_method SHELXL-2014
_audit_update_record
;
2016-01-27 deposited with the CCDC.
2016-02-05 downloaded from the CCDC.
;
_cell_angle_alpha 90
_cell_angle_beta 112.888(3)
_cell_angle_gamma 90
_cell_formula_units_Z 4
_cell_length_a 8.2850(4)
_cell_length_b 31.1469(17)
_cell_length_c 13.8987(7)
_cell_measurement_temperature 298(2)
_cell_volume 3304.2(3)
_computing_cell_refinement 'Bruker SAINT'
_computing_data_collection 'Bruker APEX2'
_computing_data_reduction 'Bruker SAINT'
_computing_publication_material 'WinGX publication routines (Farrugia, 1999)'
_computing_structure_refinement 'SHELXL-2014 (Sheldrick, 2014)'
_computing_structure_solution 'SIR97 (Giacovazzo et al, 1999)'
_diffrn_ambient_temperature 298(2)
_diffrn_measured_fraction_theta_full 0.999
_diffrn_measured_fraction_theta_max 0.995
_diffrn_measurement_device_type 'Bruker APEX-II CCD'
_diffrn_measurement_method '\f and \w scans'
_diffrn_radiation_monochromator graphite
_diffrn_radiation_type MoK\a
_diffrn_radiation_wavelength 0.71073
_diffrn_reflns_av_R_equivalents 0.0348
_diffrn_reflns_av_unetI/netI 0.0247
_diffrn_reflns_Laue_measured_fraction_full 0.999
_diffrn_reflns_Laue_measured_fraction_max 0.995
_diffrn_reflns_limit_h_max 10
_diffrn_reflns_limit_h_min -11
_diffrn_reflns_limit_k_max 41
_diffrn_reflns_limit_k_min -40
_diffrn_reflns_limit_l_max 18
_diffrn_reflns_limit_l_min -18
_diffrn_reflns_number 49899
_diffrn_reflns_point_group_measured_fraction_full 0.999
_diffrn_reflns_point_group_measured_fraction_max 0.995
_diffrn_reflns_theta_full 25.242
_diffrn_reflns_theta_max 28.284
_diffrn_reflns_theta_min 2.526
_exptl_absorpt_coefficient_mu 0.846
_exptl_absorpt_correction_T_max 0.911
_exptl_absorpt_correction_T_min 0.808
_exptl_absorpt_correction_type multi-scan
_exptl_absorpt_process_details SADABS
_exptl_crystal_colour blue
_exptl_crystal_density_diffrn 1.510
_exptl_crystal_description BLOCK
_exptl_crystal_F_000 1556
_exptl_crystal_size_max 0.320
_exptl_crystal_size_mid 0.210
_exptl_crystal_size_min 0.110
_refine_diff_density_max 0.352
_refine_diff_density_min -0.527
_refine_diff_density_rms 0.057
_refine_ls_extinction_method none
_refine_ls_goodness_of_fit_ref 1.041
_refine_ls_hydrogen_treatment constr
_refine_ls_matrix_type full
_refine_ls_number_parameters 444
_refine_ls_number_reflns 8145
_refine_ls_number_restraints 0
_refine_ls_restrained_S_all 1.041
_refine_ls_R_factor_all 0.0534
_refine_ls_R_factor_gt 0.0377
_refine_ls_shift/su_max 0.003
_refine_ls_shift/su_mean 0.000
_refine_ls_structure_factor_coef Fsqd
_refine_ls_weighting_details 'w=1/[\s^2^(Fo^2^)+(0.0399P)^2^+2.2116P] where P=(Fo^2^+2Fc^2^)/3'
_refine_ls_weighting_scheme calc
_refine_ls_wR_factor_gt 0.0886
_refine_ls_wR_factor_ref 0.0964
_reflns_Friedel_coverage 0.000
_reflns_number_gt 6516
_reflns_number_total 8145
_reflns_threshold_expression 'I > 2\s(I)'
_cod_data_source_file c5dt02744f2.cif
_cod_data_source_block 1
_cod_depositor_comments
;
The following automatic conversions were performed:

'_exptl_absorpt_correction_type' value 'MULTI-SCAN' changed to
'multi-scan' according to
/usr/data/users/saulius/crontab/automatic-downloads/rss-feeds/RSC/lib/dictionaries/cif_core.dic
dictionary named 'cif_core.dic' version 2.4.2 from 2011-04-26.

Automatic conversion script
Id: cif_fix_values 4268 2015-11-12 08:31:59Z antanas 

 Adding full bibliography for 7038328--7038332.cif.
;
_cod_database_code 7038328
_shelx_space_group_comment
;
The symmetry employed for this shelxl refinement is uniquely defined
by the following loop, which should always be used as a source of
symmetry information in preference to the above space-group names.
They are only intended as comments.
;
_shelx_estimated_absorpt_t_min 0.774
_shelx_estimated_absorpt_t_max 0.913
_shelxl_version_number 2014-3

loop_
_space_group_symop_operation_xyz
'x, y, z'
'-x, y+1/2, -z+1/2'
'-x, -y, -z'
'x, -y-1/2, z-1/2'

loop_
_atom_site_label
_atom_site_type_symbol
_atom_site_fract_x
_atom_site_fract_y
_atom_site_fract_z
_atom_site_U_iso_or_equiv
_atom_site_adp_type
_atom_site_occupancy
_atom_site_site_symmetry_order
_atom_site_calc_flag
_atom_site_refinement_flags_posn
_atom_site_refinement_flags_adp
C1 C 1.0914(3) 0.66763(7) 0.59195(18) 0.0394(5) Uani 1 1 d . .
H1 H 1.0100 0.6454 0.5748 0.047 Uiso 1 1 calc R U
C2 C 1.2673(3) 0.65744(7) 0.62840(19) 0.0437(5) Uani 1 1 d . .
H2 H 1.3036 0.6290 0.6348 0.052 Uiso 1 1 calc R U
C3 C 1.3876(3) 0.69023(7) 0.65509(19) 0.0420(5) Uani 1 1 d . .
H3 H 1.5069 0.6842 0.6810 0.050 Uiso 1 1 calc R U
C4 C 1.3302(3) 0.73212(7) 0.64322(17) 0.0366(4) Uani 1 1 d . .
H4 H 1.4099 0.7547 0.6606 0.044 Uiso 1 1 calc R U
C5 C 1.1523(2) 0.73999(6) 0.60508(15) 0.0298(4) Uani 1 1 d . .
C6 C 1.0738(2) 0.78336(6) 0.58284(15) 0.0297(4) Uani 1 1 d . .
C7 C 1.1622(3) 0.82186(6) 0.59775(16) 0.0327(4) Uani 1 1 d . .
H7 H 1.2839 0.8225 0.6290 0.039 Uiso 1 1 calc R U
C8 C 1.0675(3) 0.85987(6) 0.56559(15) 0.0321(4) Uani 1 1 d . .
C9 C 0.8850(3) 0.85743(6) 0.51926(15) 0.0331(4) Uani 1 1 d . .
H9 H 0.8186 0.8822 0.4958 0.040 Uiso 1 1 calc R U
C10 C 0.8037(2) 0.81795(6) 0.50848(15) 0.0298(4) Uani 1 1 d . .
C11 C 0.6135(3) 0.80910(7) 0.46118(15) 0.0319(4) Uani 1 1 d . .
C12 C 0.4861(3) 0.83997(8) 0.41564(17) 0.0409(5) Uani 1 1 d . .
H12 H 0.5170 0.8684 0.4109 0.049 Uiso 1 1 calc R U
C13 C 0.3118(3) 0.82768(9) 0.37736(18) 0.0486(6) Uani 1 1 d . .
H13 H 0.2239 0.8480 0.3481 0.058 Uiso 1 1 calc R U
C14 C 0.2695(3) 0.78548(9) 0.38286(19) 0.0483(6) Uani 1 1 d . .
H14 H 0.1530 0.7768 0.3574 0.058 Uiso 1 1 calc R U
C15 C 0.4029(3) 0.75613(8) 0.42681(17) 0.0412(5) Uani 1 1 d . .
H15 H 0.3745 0.7274 0.4296 0.049 Uiso 1 1 calc R U
C16 C 1.1586(3) 0.90163(6) 0.57782(16) 0.0366(4) Uani 1 1 d . .
C17 C 1.0787(4) 0.93945(7) 0.5884(2) 0.0506(6) Uani 1 1 d . .
H17 H 0.9665 0.9385 0.5884 0.061 Uiso 1 1 calc R U
C18 C 1.1622(4) 0.97834(8) 0.5987(2) 0.0652(8) Uani 1 1 d . .
H18 H 1.1077 1.0033 0.6075 0.078 Uiso 1 1 calc R U
C19 C 1.3254(4) 0.98044(9) 0.5960(2) 0.0696(9) Uani 1 1 d . .
H19 H 1.3802 1.0069 0.6006 0.084 Uiso 1 1 calc R U
C20 C 1.4083(4) 0.94334(9) 0.5866(2) 0.0606(7) Uani 1 1 d . .
H20 H 1.5196 0.9447 0.5854 0.073 Uiso 1 1 calc R U
C21 C 1.3267(3) 0.90391(8) 0.57875(18) 0.0455(5) Uani 1 1 d . .
H21 H 1.3846 0.8789 0.5741 0.055 Uiso 1 1 calc R U
C31 C 0.8808(3) 0.64208(7) 0.30597(16) 0.0337(4) Uani 1 1 d . .
C32 C 1.0406(3) 0.66085(8) 0.3244(2) 0.0497(6) Uani 1 1 d . .
H32 H 1.0501 0.6906 0.3236 0.060 Uiso 1 1 calc R U
C33 C 1.1863(3) 0.63556(9) 0.3440(2) 0.0564(7) Uani 1 1 d . .
H33 H 1.2934 0.6486 0.3559 0.068 Uiso 1 1 calc R U
C34 C 1.1774(3) 0.59165(9) 0.34642(19) 0.0493(6) Uani 1 1 d . .
C35 C 1.0160(4) 0.57316(9) 0.3250(2) 0.0595(7) Uani 1 1 d . .
H35 H 1.0062 0.5434 0.3238 0.071 Uiso 1 1 calc R U
C36 C 0.8679(3) 0.59815(8) 0.3053(2) 0.0524(6) Uani 1 1 d . .
H36 H 0.7602 0.5852 0.2916 0.063 Uiso 1 1 calc R U
C37 C 1.3401(4) 0.56474(11) 0.3696(3) 0.0724(9) Uani 1 1 d . .
H37A H 1.3085 0.5349 0.3605 0.109 Uiso 1 1 calc R U
H37B H 1.4201 0.5696 0.4403 0.109 Uiso 1 1 calc R U
H37C H 1.3951 0.5726 0.3228 0.109 Uiso 1 1 calc R U
C41 C 0.9306(3) 0.92485(6) 0.21344(16) 0.0354(4) Uani 1 1 d . .
C42 C 1.0867(3) 0.93593(8) 0.29364(19) 0.0494(6) Uani 1 1 d . .
H42 H 1.1037 0.9302 0.3626 0.059 Uiso 1 1 calc R U
C43 C 1.2169(3) 0.95540(9) 0.2709(2) 0.0561(7) Uani 1 1 d . .
H43 H 1.3214 0.9628 0.3253 0.067 Uiso 1 1 calc R U
C44 C 1.1964(3) 0.96418(7) 0.1699(2) 0.0479(6) Uani 1 1 d . .
C45 C 1.0387(3) 0.95378(8) 0.0912(2) 0.0491(6) Uani 1 1 d . .
H45 H 1.0211 0.9599 0.0224 0.059 Uiso 1 1 calc R U
C46 C 0.9061(3) 0.93445(7) 0.11245(18) 0.0442(5) Uani 1 1 d . .
H46 H 0.8002 0.9280 0.0582 0.053 Uiso 1 1 calc R U
C47 C 1.3424(4) 0.98430(10) 0.1452(3) 0.0706(8) Uani 1 1 d . .
H47A H 1.2991 0.9917 0.0725 0.106 Uiso 1 1 calc R U
H47B H 1.4371 0.9642 0.1609 0.106 Uiso 1 1 calc R U
H47C H 1.3835 1.0097 0.1867 0.106 Uiso 1 1 calc R U
Cu1 Cu 0.78141(3) 0.72832(2) 0.53085(2) 0.03309(8) Uani 1 1 d . .
N1 N 1.0339(2) 0.70784(5) 0.58034(13) 0.0329(4) Uani 1 1 d . .
N2 N 0.8985(2) 0.78240(5) 0.54061(13) 0.0300(3) Uani 1 1 d . .
N3 N 0.5715(2) 0.76767(5) 0.46548(13) 0.0327(4) Uani 1 1 d . .
O1 O 0.8180(2) 0.72540(5) 0.70479(13) 0.0478(4) Uani 1 1 d . .
H1A H 0.8320 0.6995 0.7254 0.072 Uiso 1 1 d R U
H1B H 0.7799 0.7430 0.7378 0.072 Uiso 1 1 d R U
O2 O 0.6538(2) 0.67428(5) 0.51066(12) 0.0439(4) Uani 1 1 d . .
H2A H 0.6755 0.6625 0.5696 0.066 Uiso 1 1 d R U
H2B H 0.6275 0.6623 0.4515 0.066 Uiso 1 1 d R U
O3 O 0.6156(2) 0.68169(6) 0.16952(12) 0.0504(4) Uani 1 1 d . .
O4 O 0.5796(2) 0.64982(5) 0.31809(12) 0.0455(4) Uani 1 1 d . .
O5 O 0.7559(2) 0.71375(5) 0.33989(12) 0.0430(4) Uani 1 1 d . .
O6 O 0.8647(2) 0.85537(5) 0.28965(13) 0.0508(4) Uani 1 1 d . .
O7 O 0.7205(2) 0.91974(5) 0.31195(13) 0.0511(4) Uani 1 1 d . .
O8 O 0.6319(2) 0.88660(5) 0.14131(13) 0.0460(4) Uani 1 1 d . .
S1 S 0.69365(6) 0.67425(2) 0.28051(4) 0.03460(12) Uani 1 1 d . .
S2 S 0.77355(7) 0.89475(2) 0.24212(4) 0.03696(12) Uani 1 1 d . .

loop_
_atom_site_aniso_label
_atom_site_aniso_U_11
_atom_site_aniso_U_22
_atom_site_aniso_U_33
_atom_site_aniso_U_23
_atom_site_aniso_U_13
_atom_site_aniso_U_12
C1 0.0415(11) 0.0276(10) 0.0504(13) 0.0024(9) 0.0192(10) 0.0005(8)
C2 0.0465(12) 0.0309(11) 0.0575(15) 0.0058(10) 0.0244(11) 0.0105(9)
C3 0.0328(10) 0.0427(12) 0.0533(14) 0.0077(10) 0.0197(10) 0.0092(9)
C4 0.0303(10) 0.0352(11) 0.0460(12) 0.0038(9) 0.0167(9) 0.0007(8)
C5 0.0300(9) 0.0280(9) 0.0334(10) 0.0029(8) 0.0144(8) 0.0012(7)
C6 0.0285(9) 0.0303(9) 0.0314(10) 0.0030(8) 0.0128(8) 0.0018(7)
C7 0.0312(9) 0.0304(10) 0.0349(11) 0.0005(8) 0.0111(8) -0.0006(7)
C8 0.0405(10) 0.0286(10) 0.0281(10) -0.0004(8) 0.0142(8) -0.0010(8)
C9 0.0388(10) 0.0279(9) 0.0322(10) 0.0038(8) 0.0135(8) 0.0068(8)
C10 0.0313(9) 0.0312(10) 0.0274(9) 0.0023(8) 0.0118(8) 0.0061(7)
C11 0.0325(9) 0.0375(10) 0.0270(10) 0.0015(8) 0.0130(8) 0.0059(8)
C12 0.0393(11) 0.0435(12) 0.0363(11) 0.0029(9) 0.0107(9) 0.0113(9)
C13 0.0365(11) 0.0631(16) 0.0402(13) 0.0029(11) 0.0085(10) 0.0174(11)
C14 0.0285(10) 0.0672(16) 0.0447(13) -0.0004(12) 0.0094(9) 0.0046(10)
C15 0.0309(10) 0.0498(13) 0.0415(12) -0.0005(10) 0.0125(9) -0.0017(9)
C16 0.0468(11) 0.0271(10) 0.0307(10) 0.0010(8) 0.0094(9) -0.0032(8)
C17 0.0565(14) 0.0341(12) 0.0521(15) -0.0027(10) 0.0111(12) 0.0015(10)
C18 0.0764(19) 0.0303(12) 0.0664(18) -0.0055(12) 0.0032(15) 0.0005(12)
C19 0.075(2) 0.0391(14) 0.0678(19) 0.0051(13) -0.0011(15) -0.0209(13)
C20 0.0566(15) 0.0534(16) 0.0620(17) 0.0033(13) 0.0121(13) -0.0204(12)
C21 0.0506(13) 0.0380(12) 0.0436(13) 0.0001(10) 0.0135(10) -0.0077(10)
C31 0.0327(10) 0.0397(11) 0.0305(10) 0.0006(8) 0.0144(8) -0.0026(8)
C32 0.0414(12) 0.0402(12) 0.0715(17) -0.0052(11) 0.0263(12) -0.0064(10)
C33 0.0359(12) 0.0610(16) 0.0751(18) -0.0064(14) 0.0244(12) -0.0027(11)
C34 0.0476(13) 0.0587(15) 0.0438(13) 0.0043(11) 0.0202(11) 0.0124(11)
C35 0.0647(17) 0.0402(13) 0.0773(19) 0.0086(13) 0.0316(15) 0.0056(12)
C36 0.0453(13) 0.0414(13) 0.0709(17) 0.0035(12) 0.0230(12) -0.0055(10)
C37 0.0607(17) 0.078(2) 0.079(2) 0.0104(17) 0.0276(16) 0.0279(15)
C41 0.0407(11) 0.0265(10) 0.0376(11) -0.0010(8) 0.0139(9) -0.0009(8)
C42 0.0484(13) 0.0563(15) 0.0368(12) 0.0010(11) 0.0094(10) -0.0088(11)
C43 0.0414(13) 0.0653(17) 0.0510(15) 0.0032(12) 0.0063(11) -0.0114(12)
C44 0.0466(13) 0.0380(12) 0.0619(16) 0.0041(11) 0.0241(12) -0.0010(10)
C45 0.0632(15) 0.0421(13) 0.0428(13) 0.0052(10) 0.0215(12) -0.0059(11)
C46 0.0490(12) 0.0387(12) 0.0365(12) 0.0036(9) 0.0075(10) -0.0068(10)
C47 0.0601(17) 0.071(2) 0.089(2) 0.0115(17) 0.0378(16) -0.0093(14)
Cu1 0.02713(12) 0.02933(13) 0.04161(15) 0.00352(10) 0.01206(10) -0.00073(9)
N1 0.0320(8) 0.0289(8) 0.0386(9) 0.0028(7) 0.0148(7) 0.0005(6)
N2 0.0292(8) 0.0284(8) 0.0337(9) 0.0025(7) 0.0135(7) 0.0021(6)
N3 0.0284(8) 0.0394(9) 0.0304(8) 0.0002(7) 0.0115(7) 0.0026(7)
O1 0.0672(11) 0.0356(8) 0.0456(9) 0.0023(7) 0.0274(8) 0.0082(7)
O2 0.0553(9) 0.0439(9) 0.0328(8) -0.0030(7) 0.0174(7) -0.0157(7)
O3 0.0467(9) 0.0693(12) 0.0335(8) 0.0060(8) 0.0139(7) 0.0097(8)
O4 0.0402(8) 0.0578(10) 0.0460(9) -0.0085(8) 0.0248(7) -0.0136(7)
O5 0.0485(9) 0.0382(8) 0.0465(9) -0.0028(7) 0.0232(7) -0.0013(7)
O6 0.0674(11) 0.0305(8) 0.0537(10) 0.0054(7) 0.0226(9) -0.0006(7)
O7 0.0653(11) 0.0427(9) 0.0535(10) -0.0099(8) 0.0321(9) -0.0038(8)
O8 0.0445(8) 0.0444(9) 0.0465(9) -0.0075(7) 0.0148(7) -0.0096(7)
S1 0.0325(2) 0.0422(3) 0.0316(3) 0.0000(2) 0.0152(2) -0.0013(2)
S2 0.0453(3) 0.0277(2) 0.0387(3) -0.0035(2) 0.0172(2) -0.0047(2)

loop_
_atom_type_symbol
_atom_type_description
_atom_type_scat_dispersion_real
_atom_type_scat_dispersion_imag
_atom_type_scat_source
C C 0.0030 0.0020 'International Tables Vol C Tables 4.2.6.8 and 6.1.1.4'
H H 0.0000 0.0000 'International Tables Vol C Tables 4.2.6.8 and 6.1.1.4'
Cu Cu 0.3200 1.2650 'International Tables Vol C Tables 4.2.6.8 and 6.1.1.4'
N N 0.0060 0.0030 'International Tables Vol C Tables 4.2.6.8 and 6.1.1.4'
O O 0.0110 0.0060 'International Tables Vol C Tables 4.2.6.8 and 6.1.1.4'
S S 0.1250 0.1230 'International Tables Vol C Tables 4.2.6.8 and 6.1.1.4'

loop_
_geom_angle_atom_site_label_1
_geom_angle_atom_site_label_2
_geom_angle_atom_site_label_3
_geom_angle
N1 C1 C2 122.6(2)
N1 C1 H1 118.7
C2 C1 H1 118.7
C3 C2 C1 118.7(2)
C3 C2 H2 120.7
C1 C2 H2 120.7
C2 C3 C4 119.46(19)
C2 C3 H3 120.3
C4 C3 H3 120.3
C3 C4 C5 118.80(19)
C3 C4 H4 120.6
C5 C4 H4 120.6
N1 C5 C4 121.85(18)
N1 C5 C6 114.09(16)
C4 C5 C6 124.00(17)
N2 C6 C7 120.51(17)
N2 C6 C5 112.65(17)
C7 C6 C5 126.79(17)
C6 C7 C8 119.39(18)
C6 C7 H7 120.3
C8 C7 H7 120.3
C7 C8 C9 118.36(18)
C7 C8 C16 120.76(18)
C9 C8 C16 120.86(18)
C10 C9 C8 119.56(18)
C10 C9 H9 120.2
C8 C9 H9 120.2
N2 C10 C9 120.31(18)
N2 C10 C11 112.47(17)
C9 C10 C11 127.20(17)
N3 C11 C12 121.49(19)
N3 C11 C10 114.13(17)
C12 C11 C10 124.38(19)
C13 C12 C11 118.6(2)
C13 C12 H12 120.7
C11 C12 H12 120.7
C14 C13 C12 119.7(2)
C14 C13 H13 120.2
C12 C13 H13 120.2
C13 C14 C15 118.8(2)
C13 C14 H14 120.6
C15 C14 H14 120.6
N3 C15 C14 122.1(2)
N3 C15 H15 118.9
C14 C15 H15 118.9
C17 C16 C21 118.3(2)
C17 C16 C8 121.0(2)
C21 C16 C8 120.68(19)
C18 C17 C16 121.2(3)
C18 C17 H17 119.4
C16 C17 H17 119.4
C19 C18 C17 120.1(3)
C19 C18 H18 119.9
C17 C18 H18 119.9
C18 C19 C20 119.8(2)
C18 C19 H19 120.1
C20 C19 H19 120.1
C19 C20 C21 120.3(3)
C19 C20 H20 119.8
C21 C20 H20 119.8
C20 C21 C16 120.2(2)
C20 C21 H21 119.9
C16 C21 H21 119.9
C36 C31 C32 119.4(2)
C36 C31 S1 120.38(17)
C32 C31 S1 120.20(17)
C33 C32 C31 120.0(2)
C33 C32 H32 120.0
C31 C32 H32 120.0
C34 C33 C32 121.6(2)
C34 C33 H33 119.2
C32 C33 H33 119.2
C33 C34 C35 118.0(2)
C33 C34 C37 120.4(3)
C35 C34 C37 121.6(3)
C34 C35 C36 121.2(2)
C34 C35 H35 119.4
C36 C35 H35 119.4
C31 C36 C35 119.9(2)
C31 C36 H36 120.1
C35 C36 H36 120.1
C34 C37 H37A 109.5
C34 C37 H37B 109.5
H37A C37 H37B 109.5
C34 C37 H37C 109.5
H37A C37 H37C 109.5
H37B C37 H37C 109.5
C46 C41 C42 119.3(2)
C46 C41 S2 121.14(17)
C42 C41 S2 119.31(17)
C43 C42 C41 119.7(2)
C43 C42 H42 120.1
C41 C42 H42 120.1
C44 C43 C42 121.7(2)
C44 C43 H43 119.2
C42 C43 H43 119.2
C43 C44 C45 117.8(2)
C43 C44 C47 121.4(2)
C45 C44 C47 120.8(3)
C44 C45 C46 121.4(2)
C44 C45 H45 119.3
C46 C45 H45 119.3
C41 C46 C45 120.0(2)
C41 C46 H46 120.0
C45 C46 H46 120.0
C44 C47 H47A 109.5
C44 C47 H47B 109.5
H47A C47 H47B 109.5
C44 C47 H47C 109.5
H47A C47 H47C 109.5
H47B C47 H47C 109.5
N2 Cu1 O2 176.02(7)
N2 Cu1 N3 79.83(7)
O2 Cu1 N3 97.74(7)
N2 Cu1 N1 80.01(7)
O2 Cu1 N1 101.94(7)
N3 Cu1 N1 158.40(7)
N2 Cu1 O1 95.91(6)
O2 Cu1 O1 87.71(6)
N3 Cu1 O1 103.43(6)
N1 Cu1 O1 86.26(6)
N2 Cu1 O5 93.61(6)
O2 Cu1 O5 83.05(6)
N3 Cu1 O5 86.19(6)
N1 Cu1 O5 87.44(6)
O1 Cu1 O5 167.50(5)
C1 N1 C5 118.57(17)
C1 N1 Cu1 127.63(14)
C5 N1 Cu1 113.78(13)
C10 N2 C6 121.81(17)
C10 N2 Cu1 119.32(13)
C6 N2 Cu1 118.83(13)
C15 N3 C11 119.24(18)
C15 N3 Cu1 126.65(15)
C11 N3 Cu1 114.10(13)
Cu1 O1 H1A 109.5
Cu1 O1 H1B 127.7
H1A O1 H1B 117.5
Cu1 O2 H2A 109.5
Cu1 O2 H2B 116.0
H2A O2 H2B 128.4
S1 O5 Cu1 126.21(9)
O3 S1 O4 112.58(10)
O3 S1 O5 112.50(10)
O4 S1 O5 111.89(9)
O3 S1 C31 107.44(10)
O4 S1 C31 105.86(10)
O5 S1 C31 106.02(10)
O7 S2 O6 112.95(11)
O7 S2 O8 113.53(11)
O6 S2 O8 111.76(10)
O7 S2 C41 108.01(10)
O6 S2 C41 104.54(10)
O8 S2 C41 105.26(10)

loop_
_geom_bond_atom_site_label_1
_geom_bond_atom_site_label_2
_geom_bond_distance
C1 N1 1.327(3)
C1 C2 1.381(3)
C1 H1 0.9300
C2 C3 1.374(3)
C2 H2 0.9300
C3 C4 1.377(3)
C3 H3 0.9300
C4 C5 1.381(3)
C4 H4 0.9300
C5 N1 1.349(2)
C5 C6 1.478(3)
C6 N2 1.339(2)
C6 C7 1.378(3)
C7 C8 1.394(3)
C7 H7 0.9300
C8 C9 1.396(3)
C8 C16 1.480(3)
C9 C10 1.382(3)
C9 H9 0.9300
C10 N2 1.330(2)
C10 C11 1.478(3)
C11 N3 1.344(3)
C11 C12 1.386(3)
C12 C13 1.385(3)
C12 H12 0.9300
C13 C14 1.370(4)
C13 H13 0.9300
C14 C15 1.380(3)
C14 H14 0.9300
C15 N3 1.337(3)
C15 H15 0.9300
C16 C17 1.387(3)
C16 C21 1.390(3)
C17 C18 1.375(4)
C17 H17 0.9300
C18 C19 1.368(5)
C18 H18 0.9300
C19 C20 1.377(4)
C19 H19 0.9300
C20 C21 1.386(3)
C20 H20 0.9300
C21 H21 0.9300
C31 C36 1.372(3)
C31 C32 1.377(3)
C31 S1 1.763(2)
C32 C33 1.377(3)
C32 H32 0.9300
C33 C34 1.371(4)
C33 H33 0.9300
C34 C35 1.378(4)
C34 C37 1.512(3)
C35 C36 1.387(4)
C35 H35 0.9300
C36 H36 0.9300
C37 H37A 0.9600
C37 H37B 0.9600
C37 H37C 0.9600
C41 C46 1.371(3)
C41 C42 1.383(3)
C41 S2 1.770(2)
C42 C43 1.377(3)
C42 H42 0.9300
C43 C44 1.375(4)
C43 H43 0.9300
C44 C45 1.377(4)
C44 C47 1.515(3)
C45 C46 1.381(3)
C45 H45 0.9300
C46 H46 0.9300
C47 H47A 0.9600
C47 H47B 0.9600
C47 H47C 0.9600
Cu1 N2 1.9223(16)
Cu1 O2 1.9490(15)
Cu1 N3 2.0304(16)
Cu1 N1 2.0339(16)
Cu1 O1 2.3182(16)
Cu1 O5 2.6189(16)
O1 H1A 0.8500
O1 H1B 0.8500
O2 H2A 0.8501
O2 H2B 0.8500
O3 S1 1.4407(16)
O4 S1 1.4589(15)
O5 S1 1.4591(16)
O6 S2 1.4573(17)
O7 S2 1.4397(17)
O8 S2 1.4581(16)

loop_
_geom_hbond_atom_site_label_D
_geom_hbond_atom_site_label_H
_geom_hbond_atom_site_label_A
_geom_hbond_distance_DH
_geom_hbond_distance_HA
_geom_hbond_distance_DA
_geom_hbond_angle_DHA
_geom_hbond_site_symmetry_A
C4 H4 O3 0.93 2.58 3.501(3) 168.7 4_676
C7 H7 O3 0.93 2.59 3.494(3) 165.5 4_676
C9 H9 O7 0.93 2.63 3.297(3) 128.7 .
O1 H1A O6 0.85 1.90 2.741(2) 171.9 4_576
O1 H1A S2 0.85 3.00 3.8156(16) 162.1 4_576
O1 H1B O5 0.85 2.02 2.852(2) 165.1 4_576
O1 H1B S1 0.85 2.80 3.5752(16) 152.5 4_576
O2 H2A O8 0.85 1.94 2.680(2) 145.6 4_576
O2 H2A S2 0.85 2.84 3.6706(16) 165.3 4_576
O2 H2B O4 0.85 1.78 2.616(2) 166.3 .
O2 H2B S1 0.85 2.67 3.3411(16) 137.5 .
